data_7210915
loop_
_publ_author_name
'Taouss, Christina'
'Thomas, Lena'
'Jones, Peter G.'

_publ_section_title
;
 Packing principles for urea and thiourea solvates: structures of
 urea&#x2009;:&#x2009;morpholine (1&#x2009;:&#x2009;1),
 urea&#x2009;:&#x2009;1,4-dioxane (1&#x2009;:&#x2009;1),
 thiourea&#x2009;:&#x2009;morpholine (4&#x2009;:&#x2009;3) and
 thiourea&#x2009;:&#x2009;1,4-dioxane (4&#x2009;:&#x2009;1)
;
_journal_issue 34
_journal_name_full CrystEngComm
_journal_page_first 6829
_journal_paper_doi 10.1039/c3ce40933c
_journal_volume 15
_journal_year 2013
_chemical_formula_sum 'C5 H13 N3 O2'
_chemical_formula_weight 147.18
_chemical_name_systematic
;
?
;
_space_group_IT_number 57
_symmetry_cell_setting orthorhombic
_symmetry_space_group_name_Hall '-P 2c 2b'
_symmetry_space_group_name_H-M 'P b c m'
_atom_sites_solution_hydrogens geom
_atom_sites_solution_primary direct
_atom_sites_solution_secondary difmap
_audit_creation_method SHELXL-97
_cell_angle_alpha 90.00
_cell_angle_beta 90.00
_cell_angle_gamma 90.00
_cell_formula_units_Z 4
_cell_length_a 4.5847(3)
_cell_length_b 19.1307(16)
_cell_length_c 8.9047(6)
_cell_measurement_reflns_used 6124
_cell_measurement_temperature 100(2)
_cell_measurement_theta_max 75.6381
_cell_measurement_theta_min 4.6190
_cell_volume 781.02(10)
_computing_cell_refinement
;
CrysAlisPro, Oxford Diffraction Ltd.,
Version 1.171.35.21 (release 20-01-2012 CrysAlis171 .NET)
(compiled Jan 23 2012,18:06:46)
;
_computing_data_collection
;
CrysAlisPro, Oxford Diffraction Ltd.,
Version 1.171.35.21 (release 20-01-2012 CrysAlis171 .NET)
(compiled Jan 23 2012,18:06:46)
;
_computing_data_reduction
;
CrysAlisPro, Oxford Diffraction Ltd.,
Version 1.171.35.21 (release 20-01-2012 CrysAlis171 .NET)
(compiled Jan 23 2012,18:06:46)
;
_computing_molecular_graphics 'Bruker XP'
_computing_publication_material SHELXL-97
_computing_structure_refinement 'SHELXL-97 (Sheldrick, 1997)'
_computing_structure_solution 'SHELXS-97 (Sheldrick, 1990)'
_diffrn_ambient_temperature 100(2)
_diffrn_detector_area_resol_mean 10.3543
_diffrn_measured_fraction_theta_full 0.999
_diffrn_measured_fraction_theta_max 0.997
_diffrn_measurement_device_type 'Oxford Diffraction Xcalibur, Atlas, Nova'
_diffrn_measurement_method \w-scan
_diffrn_radiation_monochromator mirror
_diffrn_radiation_source 'Nova (Cu) X-ray Source'
_diffrn_radiation_type CuK\a
_diffrn_radiation_wavelength 1.54184
_diffrn_reflns_av_R_equivalents 0.0253
_diffrn_reflns_av_sigmaI/netI 0.0079
_diffrn_reflns_limit_h_max 5
_diffrn_reflns_limit_h_min -5
_diffrn_reflns_limit_k_max 23
_diffrn_reflns_limit_k_min -23
_diffrn_reflns_limit_l_max 11
_diffrn_reflns_limit_l_min -11
_diffrn_reflns_number 12553
_diffrn_reflns_theta_full 75.00
_diffrn_reflns_theta_max 75.82
_diffrn_reflns_theta_min 4.62
_exptl_absorpt_coefficient_mu 0.812
_exptl_absorpt_correction_T_max 1.00000
_exptl_absorpt_correction_T_min 0.74181
_exptl_absorpt_correction_type multi-scan
_exptl_absorpt_process_details
;
CrysAlisPro, Oxford Diffraction Ltd.,
Version 1.171.35.21 (release 20-01-2012 CrysAlis171 .NET)
(compiled Jan 23 2012,18:06:46)
;
_exptl_crystal_colour colourless
_exptl_crystal_density_diffrn 1.252
_exptl_crystal_density_method 'not measured'
_exptl_crystal_description trapezium
_exptl_crystal_F_000 320
_exptl_crystal_size_max 0.30
_exptl_crystal_size_mid 0.24
_exptl_crystal_size_min 0.05
_refine_diff_density_max 0.202
_refine_diff_density_min -0.216
_refine_diff_density_rms 0.040
_refine_ls_extinction_method none
_refine_ls_goodness_of_fit_ref 1.101
_refine_ls_hydrogen_treatment mixed
_refine_ls_matrix_type full
_refine_ls_number_parameters 70
_refine_ls_number_reflns 865
_refine_ls_number_restraints 0
_refine_ls_restrained_S_all 1.101
_refine_ls_R_factor_all 0.0321
_refine_ls_R_factor_gt 0.0300
_refine_ls_shift/su_max 0.001
_refine_ls_shift/su_mean 0.000
_refine_ls_structure_factor_coef Fsqd
_refine_ls_weighting_details 'calc w=1/[\s^2^(Fo^2^)+(0.0521P)^2^+0.1414P] where P=(Fo^2^+2Fc^2^)/3'
_refine_ls_weighting_scheme calc
_refine_ls_wR_factor_gt 0.0873
_refine_ls_wR_factor_ref 0.0892
_reflns_number_gt 803
_reflns_number_total 865
_reflns_threshold_expression >2sigma(I)
_cod_data_source_file c3ce40933c.txt
_cod_data_source_block squash
_cod_original_cell_volume 781.01(10)
_cod_database_code 7210915

loop_
_symmetry_equiv_pos_as_xyz
'x, y, z'
'-x, -y, z+1/2'
'-x, y+1/2, -z+1/2'
'x, -y+1/2, -z'
'-x, -y, -z'
'x, y, -z-1/2'
'x, -y-1/2, z-1/2'
'-x, y-1/2, z'

loop_
_atom_site_label
_atom_site_type_symbol
_atom_site_fract_x
_atom_site_fract_y
_atom_site_fract_z
_atom_site_U_iso_or_equiv
_atom_site_adp_type
_atom_site_occupancy
_atom_site_symmetry_multiplicity
_atom_site_calc_flag
_atom_site_refinement_flags
O1 O 0.39944(18) 0.61255(4) 0.2500 0.0213(3) Uani 1 2 d S
N1 N -0.0253(2) 0.67351(5) 0.2500 0.0219(3) Uani 1 2 d S
H01 H -0.211(4) 0.6709(8) 0.2500 0.022(4) Uiso 1 2 d S
H02 H 0.073(4) 0.7131(9) 0.2500 0.025(4) Uiso 1 2 d S
N3 N -0.0299(2) 0.55349(5) 0.2500 0.0214(3) Uani 1 2 d S
H03 H -0.213(4) 0.5564(8) 0.2500 0.021(4) Uiso 1 2 d S
H04 H 0.066(4) 0.5135(10) 0.2500 0.035(4) Uiso 1 2 d S
C2 C 0.1275(3) 0.61330(6) 0.2500 0.0160(3) Uani 1 2 d S
O2 O 0.27152(19) 0.41614(4) 0.2500 0.0221(3) Uani 1 2 d S
N2 N 0.7330(2) 0.31456(6) 0.2500 0.0237(3) Uani 1 2 d S
H2 H 0.895(4) 0.3416(10) 0.2500 0.038(5) Uiso 1 2 d S
C3 C 0.4411(2) 0.40440(5) 0.11667(9) 0.0233(2) Uani 1 1 d .
H3A H 0.6043 0.4382 0.1129 0.028 Uiso 1 1 calc R
H3B H 0.3175 0.4119 0.0269 0.028 Uiso 1 1 calc R
C4 C 0.5613(2) 0.33049(4) 0.11514(9) 0.0237(3) Uani 1 1 d .
H4A H 0.3973 0.2970 0.1077 0.028 Uiso 1 1 calc R
H4B H 0.6857 0.3243 0.0253 0.028 Uiso 1 1 calc R

loop_
_atom_site_aniso_label
_atom_site_aniso_U_11
_atom_site_aniso_U_22
_atom_site_aniso_U_33
_atom_site_aniso_U_23
_atom_site_aniso_U_13
_atom_site_aniso_U_12
O1 0.0108(5) 0.0249(5) 0.0284(5) 0.000 0.000 0.0006(3)
N1 0.0124(5) 0.0155(5) 0.0377(6) 0.000 0.000 -0.0006(4)
N3 0.0123(5) 0.0151(5) 0.0369(6) 0.000 0.000 0.0013(4)
C2 0.0135(6) 0.0185(6) 0.0160(5) 0.000 0.000 0.0001(4)
O2 0.0209(5) 0.0209(5) 0.0244(5) 0.000 0.000 0.0060(3)
N2 0.0188(6) 0.0193(5) 0.0330(6) 0.000 0.000 0.0037(4)
C3 0.0299(5) 0.0209(5) 0.0190(5) 0.0018(3) 0.0007(3) 0.0036(3)
C4 0.0301(5) 0.0192(5) 0.0218(5) -0.0024(3) 0.0040(4) 0.0021(3)

loop_
_atom_type_symbol
_atom_type_description
_atom_type_scat_dispersion_real
_atom_type_scat_dispersion_imag
_atom_type_scat_source
C C 0.0181 0.0091 'International Tables Vol C Tables 4.2.6.8 and 6.1.1.4'
H H 0.0000 0.0000 'International Tables Vol C Tables 4.2.6.8 and 6.1.1.4'
N N 0.0311 0.0180 'International Tables Vol C Tables 4.2.6.8 and 6.1.1.4'
O O 0.0492 0.0322 'International Tables Vol C Tables 4.2.6.8 and 6.1.1.4'

loop_
_geom_angle_atom_site_label_1
_geom_angle_atom_site_label_2
_geom_angle_atom_site_label_3
_geom_angle
_geom_angle_site_symmetry_1
_geom_angle_site_symmetry_3
O1 C2 N1 121.97(10) . .
O1 C2 N3 121.58(11) . .
N1 C2 N3 116.45(11) . .
C3 O2 C3 111.44(9) 6_556 .
C4 N2 C4 109.79(10) . 6_556
O2 C3 C4 110.46(7) . .
N2 C4 C3 112.38(7) . .

loop_
_geom_bond_atom_site_label_1
_geom_bond_atom_site_label_2
_geom_bond_distance
_geom_bond_site_symmetry_2
O1 C2 1.2469(15) .
N1 C2 1.3483(15) .
N3 C2 1.3526(15) .
O2 C3 1.4368(10) 6_556
O2 C3 1.4368(10) .
N2 C4 1.4679(11) .
N2 C4 1.4679(11) 6_556
C3 C4 1.5175(12) .

loop_
_geom_hbond_atom_site_label_D
_geom_hbond_atom_site_label_H
_geom_hbond_atom_site_label_A
_geom_hbond_distance_DH
_geom_hbond_distance_HA
_geom_hbond_distance_DA
_geom_hbond_angle_DHA
_geom_hbond_site_symmetry_A
N1 H01 O1 0.852(17) 2.106(17) 2.8835(14) 151.4(14) 1_455
N1 H02 N2 0.882(17) 2.134(17) 3.0130(15) 173.8(14) 3_655
N3 H03 O1 0.842(17) 2.076(17) 2.8499(14) 152.6(14) 1_455
N3 H04 O2 0.88(2) 2.09(2) 2.9688(13) 176.9(16) .
N2 H2 O2 0.91(2) 2.24(2) 3.1420(15) 175.2(16) 1_655

loop_
_geom_torsion_atom_site_label_1
_geom_torsion_atom_site_label_2
_geom_torsion_atom_site_label_3
_geom_torsion_atom_site_label_4
_geom_torsion
_geom_torsion_site_symmetry_1
C3 O2 C3 C4 57.98(12) 6_556
C4 N2 C4 C3 52.93(13) 6_556
O2 C3 C4 N2 -55.84(11) .
